data_7038920
loop_
_publ_author_name
'Levason, William'
'Pugh, David'
'Purkis, Jamie M.'
'Reid, Gillian'

_publ_section_title
;
 Complexes of Group 2 dications with soft thioether- and
 selenoether-containing macrocycles.
;
_journal_issue 18
_journal_name_full 'Dalton transactions (Cambridge, England : 2003)'
_journal_page_first 7900
_journal_page_last 7911
_journal_paper_doi 10.1039/c6dt00808a
_journal_volume 45
_journal_year 2016
_chemical_formula_moiety '2(C32 H12 B F24), C22 H32 Ca N2 O4 S2, C H2 Cl2'
_chemical_formula_sum 'C87 H58 B2 Ca Cl2 F48 N2 O4 S2'
_chemical_formula_weight 2304.07
_chemical_name_systematic
;
 ?
;
_space_group_crystal_system triclinic
_space_group_IT_number 2
_space_group_name_Hall '-P 1'
_space_group_name_H-M_alt 'P -1'
_symmetry_space_group_name_Hall '-P 1'
_symmetry_space_group_name_H-M 'P -1'
_atom_sites_solution_hydrogens geom
_audit_creation_method SHELXL-2013
_audit_update_record
;
2016-03-21 deposited with the CCDC.
2016-03-28 downloaded from the CCDC.
;
_cell_angle_alpha 111.727(9)
_cell_angle_beta 94.775(9)
_cell_angle_gamma 116.229(6)
_cell_formula_units_Z 2
_cell_length_a 17.101(12)
_cell_length_b 17.138(13)
_cell_length_c 20.115(15)
_cell_measurement_reflns_used 4870
_cell_measurement_temperature 100(2)
_cell_measurement_theta_max 27.5
_cell_measurement_theta_min 2.4
_cell_volume 4692(6)
_computing_cell_refinement
;
CrystalClear-SM Expert 2.1 b29 (Rigaku, 2013)
;
_computing_data_collection
;
CrystalClear-SM Expert 2.1 b29 (Rigaku, 2013)
;
_computing_data_reduction
;
CrystalClear-SM Expert 2.1 b29 (Rigaku, 2013)
;
_computing_molecular_graphics 'ORTEP-III (Farrugia, 2012)'
_computing_publication_material 'PLATON (Spek, 2003), WinGX (Farrugia, 1999) and enCIFer (Allen et al., 2004).'
_computing_structure_refinement 'SHELXL-2013 (Sheldrick, 2013)'
_computing_structure_solution 'SHELXS-2013 (Sheldrick, 2013)'
_diffrn_ambient_temperature 100(2)
_diffrn_detector 'CCD plate'
_diffrn_detector_area_resol_mean 28.5714
_diffrn_detector_type 'Rigaku HG Saturn724+ (2x2 bin mode)'
_diffrn_measured_fraction_theta_full 0.998
_diffrn_measured_fraction_theta_max 0.998
_diffrn_measurement_device 'four-circle \k diffractometer'
_diffrn_measurement_device_type 'Rigaku AFC12 (Right)'
_diffrn_measurement_method 'profile data from \w-scans'
_diffrn_measurement_specimen_support 'MiTeGen micromount'
_diffrn_radiation_collimation 'Confocal mirrors, VHF Varimax '
_diffrn_radiation_type MoK\a
_diffrn_radiation_wavelength 0.71075
_diffrn_reflns_av_R_equivalents 0.2969
_diffrn_reflns_av_unetI/netI 0.4424
_diffrn_reflns_Laue_measured_fraction_full 0.998
_diffrn_reflns_Laue_measured_fraction_max 0.998
_diffrn_reflns_limit_h_max 21
_diffrn_reflns_limit_h_min -21
_diffrn_reflns_limit_k_max 21
_diffrn_reflns_limit_k_min -21
_diffrn_reflns_limit_l_max 25
_diffrn_reflns_limit_l_min -25
_diffrn_reflns_number 58691
_diffrn_reflns_point_group_measured_fraction_full 0.998
_diffrn_reflns_point_group_measured_fraction_max 0.998
_diffrn_reflns_theta_full 25.242
_diffrn_reflns_theta_max 26.372
_diffrn_reflns_theta_min 2.976
_diffrn_source 'Rotating Anode'
_diffrn_source_current 55.0
_diffrn_source_power 2.475
_diffrn_source_voltage 45.0
_exptl_absorpt_coefficient_mu 0.315
_exptl_absorpt_correction_T_max 1.000
_exptl_absorpt_correction_T_min 0.297
_exptl_absorpt_correction_type multi-scan
_exptl_absorpt_process_details 'CrystalClear-SM Expert 2.1 b29 (Rigaku, 2013)'
_exptl_crystal_colour colourless
_exptl_crystal_density_diffrn 1.631
_exptl_crystal_description plate
_exptl_crystal_F_000 2308
_exptl_crystal_size_max 0.050
_exptl_crystal_size_mid 0.050
_exptl_crystal_size_min 0.010
_refine_diff_density_max 0.548
_refine_diff_density_min -0.423
_refine_diff_density_rms 0.084
_refine_ls_extinction_method none
_refine_ls_goodness_of_fit_ref 0.917
_refine_ls_hydrogen_treatment constr
_refine_ls_matrix_type full
_refine_ls_number_parameters 1361
_refine_ls_number_reflns 19180
_refine_ls_number_restraints 63
_refine_ls_restrained_S_all 0.924
_refine_ls_R_factor_all 0.3336
_refine_ls_R_factor_gt 0.0912
_refine_ls_shift/su_max 0.000
_refine_ls_shift/su_mean 0.000
_refine_ls_structure_factor_coef Fsqd
_refine_ls_weighting_details 'w=1/[\s^2^(Fo^2^)+(0.0309P)^2^] where P=(Fo^2^+2Fc^2^)/3'
_refine_ls_weighting_scheme calc
_refine_ls_wR_factor_gt 0.1458
_refine_ls_wR_factor_ref 0.2368
_reflns_Friedel_coverage 0.000
_reflns_number_gt 5025
_reflns_number_total 19180
_reflns_threshold_expression 'I > 2\s(I)'
_cod_data_source_file c6dt00808a2.cif
_cod_data_source_block Ca-O4S2-bipy
_cod_depositor_comments
;
The following automatic conversions were performed:

'_exptl_absorpt_correction_type' value 'Multi-scan' changed to
'multi-scan' according to
/usr/data/users/saulius/crontab/automatic-downloads/rss-feeds/RSC/lib/dictionaries/cif_core.dic
dictionary named 'cif_core.dic' version 2.4.2 from 2011-04-26.

Automatic conversion script
Id: cif_fix_values 4268 2015-11-12 08:31:59Z antanas 

 Adding full bibliography for 7038913--7038924.cif.
;
_cod_database_code 7038920
_shelx_space_group_comment
;
The symmetry employed for this shelxl refinement is uniquely defined
by the following loop, which should always be used as a source of
symmetry information in preference to the above space-group names.
They are only intended as comments.
;
_shelx_estimated_absorpt_t_min 0.984
_shelx_estimated_absorpt_t_max 0.997
_shelxl_version_number 2013-4

loop_
_space_group_symop_operation_xyz
'x, y, z'
'-x, -y, -z'

loop_
_atom_site_label
_atom_site_type_symbol
_atom_site_fract_x
_atom_site_fract_y
_atom_site_fract_z
_atom_site_U_iso_or_equiv
_atom_site_adp_type
_atom_site_occupancy
_atom_site_site_symmetry_order
_atom_site_calc_flag
_atom_site_refinement_flags_posn
_atom_site_refinement_flags_adp
_atom_site_refinement_flags_occupancy
_atom_site_disorder_assembly
_atom_site_disorder_group
C1 C 0.3608(6) 0.7733(6) 0.1870(5) 0.035(2) Uani 1 1 d . . . . .
C2 C 0.3744(6) 0.8195(6) 0.1413(4) 0.037(2) Uani 1 1 d . . . . .
H2 H 0.4350 0.8557 0.1403 0.045 Uiso 1 1 calc R U . . .
C3 C 0.3048(7) 0.8160(6) 0.0970(5) 0.044(3) Uani 1 1 d . . . . .
C4 C 0.2159(6) 0.7634(6) 0.0953(5) 0.044(3) Uani 1 1 d . . . . .
H4 H 0.1682 0.7613 0.0655 0.053 Uiso 1 1 calc R U . . .
C5 C 0.1968(6) 0.7130(6) 0.1382(5) 0.038(2) Uani 1 1 d . . . . .
C6 C 0.2680(6) 0.7175(6) 0.1818(5) 0.038(2) Uani 1 1 d . . . . .
H6 H 0.2533 0.6811 0.2095 0.045 Uiso 1 1 calc R U . . .
C7 C 0.3268(8) 0.8671(8) 0.0492(6) 0.055(3) Uani 1 1 d . . . . .
C8 C 0.1014(7) 0.6599(8) 0.1393(7) 0.058(3) Uani 1 1 d . . . . .
C9 C 0.4453(5) 0.8806(6) 0.3242(5) 0.033(2) Uani 1 1 d . . . . .
C10 C 0.4965(6) 0.9778(6) 0.3393(5) 0.041(2) Uani 1 1 d . . . . .
H10 H 0.5370 0.9940 0.3107 0.049 Uiso 1 1 calc R U . . .
C11 C 0.4915(6) 1.0529(7) 0.3942(5) 0.043(3) Uani 1 1 d . . . . .
C12 C 0.4307(6) 1.0316(7) 0.4363(5) 0.040(2) Uani 1 1 d . . . . .
H12 H 0.4251 1.0814 0.4731 0.048 Uiso 1 1 calc R U . . .
C13 C 0.3791(6) 0.9346(7) 0.4216(5) 0.043(3) Uani 1 1 d . . . . .
C14 C 0.3880(5) 0.8624(6) 0.3694(5) 0.036(2) Uani 1 1 d . . . . .
H14 H 0.3541 0.7978 0.3636 0.043 Uiso 1 1 calc R U . . .
C15 C 0.5426(8) 1.1556(7) 0.4051(7) 0.054(3) Uani 1 1 d . . . . .
C16 C 0.3092(8) 0.9067(9) 0.4609(6) 0.059(3) Uani 1 1 d . . . . .
C17 C 0.4234(6) 0.6969(6) 0.2628(5) 0.035(2) Uani 1 1 d . . . . .
C18 C 0.3810(5) 0.6033(6) 0.2041(5) 0.038(2) Uani 1 1 d . . . . .
H18 H 0.3498 0.5913 0.1569 0.046 Uiso 1 1 calc R U . . .
C19 C 0.3822(6) 0.5258(7) 0.2112(5) 0.037(2) Uani 1 1 d . . . . .
C20 C 0.4259(5) 0.5401(6) 0.2790(5) 0.037(2) Uani 1 1 d . . . . .
H20 H 0.4261 0.4874 0.2844 0.044 Uiso 1 1 calc R U . . .
C21 C 0.4695(6) 0.6327(7) 0.3394(5) 0.037(2) Uani 1 1 d . . . . .
C22 C 0.4670(5) 0.7088(6) 0.3315(5) 0.037(2) Uani 1 1 d . . . . .
H22 H 0.4957 0.7712 0.3739 0.044 Uiso 1 1 calc R U . . .
C23 C 0.3412(7) 0.4263(8) 0.1466(6) 0.052(3) Uani 1 1 d . . . . .
C24 C 0.5162(6) 0.6493(7) 0.4135(5) 0.040(2) Uani 1 1 d . . . . .
C25 C 0.5374(6) 0.8245(6) 0.2315(5) 0.034(2) Uani 1 1 d . . . . .
C26 C 0.6221(6) 0.8874(6) 0.2866(5) 0.035(2) Uani 1 1 d . . . . .
H26 H 0.6233 0.9177 0.3373 0.042 Uiso 1 1 calc R U . . .
C27 C 0.7040(6) 0.9078(6) 0.2710(5) 0.032(2) Uani 1 1 d . . . . .
C28 C 0.7069(6) 0.8685(6) 0.1984(5) 0.037(2) Uani 1 1 d . . . . .
H28 H 0.7633 0.8839 0.1873 0.044 Uiso 1 1 calc R U . . .
C29 C 0.6228(7) 0.8046(7) 0.1411(5) 0.041(2) Uani 1 1 d . . . . .
C30 C 0.5414(6) 0.7838(6) 0.1589(5) 0.042(2) Uani 1 1 d . . . . .
H30 H 0.4857 0.7396 0.1194 0.050 Uiso 1 1 calc R U . . .
C31 C 0.7890(6) 0.9736(7) 0.3348(5) 0.037(2) Uani 1 1 d . . . . .
C32 C 0.6213(7) 0.7576(8) 0.0617(6) 0.049(3) Uani 1 1 d . . . . .
C33 C 0.1079(6) 0.2163(6) 0.3149(5) 0.034(2) Uani 1 1 d . . . . .
C34 C 0.0835(6) 0.1727(6) 0.3626(5) 0.038(2) Uani 1 1 d . . . . .
H34 H 0.0211 0.1407 0.3607 0.045 Uiso 1 1 calc R U . . .
C35 C 0.1451(6) 0.1736(6) 0.4121(5) 0.036(2) Uani 1 1 d . . . . .
C36 C 0.2381(6) 0.2219(6) 0.4191(5) 0.045(3) Uani 1 1 d . . . . .
H36 H 0.2810 0.2223 0.4526 0.054 Uiso 1 1 calc R U . . .
C37 C 0.2658(6) 0.2703(7) 0.3743(5) 0.041(3) Uani 1 1 d . . . . .
C38 C 0.2028(6) 0.2659(6) 0.3241(5) 0.041(2) Uani 1 1 d . . . . .
H38 H 0.2239 0.2978 0.2940 0.050 Uiso 1 1 calc R U . . .
C39 C 0.1114(8) 0.1224(8) 0.4584(6) 0.049(3) Uani 1 1 d . . . . .
C40 C 0.3641(7) 0.3227(8) 0.3814(6) 0.050(3) Uani 1 1 d . . . . .
C41 C 0.0762(6) 0.2954(6) 0.2303(5) 0.034(2) Uani 1 1 d . . . . .
C42 C 0.1232(6) 0.3882(6) 0.2891(5) 0.042(2) Uani 1 1 d . . . . .
H42 H 0.1349 0.3949 0.3385 0.050 Uiso 1 1 calc R U . . .
C43 C 0.1547(5) 0.4732(6) 0.2802(5) 0.033(2) Uani 1 1 d . . . . .
C44 C 0.1397(6) 0.4659(7) 0.2086(5) 0.046(3) Uani 1 1 d . . . . .
H44 H 0.1614 0.5226 0.2013 0.056 Uiso 1 1 calc R U . . .
C45 C 0.0921(6) 0.3737(7) 0.1487(5) 0.043(3) Uani 1 1 d . . . . .
C46 C 0.0586(5) 0.2895(6) 0.1580(5) 0.038(2) Uani 1 1 d . . . . .
H46 H 0.0236 0.2274 0.1155 0.045 Uiso 1 1 calc R U . . .
C47 C 0.2055(6) 0.5685(7) 0.3475(6) 0.046(3) Uani 1 1 d . . . . .
C48 C 0.0723(9) 0.3614(8) 0.0706(6) 0.057(3) Uani 1 1 d . . . . .
C49 C 0.0258(6) 0.1014(6) 0.1791(5) 0.035(2) Uani 1 1 d . . . . .
C50 C 0.0823(6) 0.1028(6) 0.1319(5) 0.037(2) Uani 1 1 d . . . . .
H50 H 0.1204 0.1626 0.1309 0.044 Uiso 1 1 calc R U . . .
C51 C 0.0846(6) 0.0208(7) 0.0871(5) 0.039(2) Uani 1 1 d . . . . .
C52 C 0.0322(6) -0.0673(6) 0.0882(5) 0.043(3) Uani 1 1 d . . . . .
H52 H 0.0346 -0.1233 0.0579 0.051 Uiso 1 1 calc R U . . .
C53 C -0.0237(6) -0.0724(7) 0.1340(5) 0.041(2) Uani 1 1 d . . . . .
C54 C -0.0285(6) 0.0105(6) 0.1771(5) 0.038(2) Uani 1 1 d . . . . .
H54 H -0.0703 0.0046 0.2058 0.045 Uiso 1 1 calc R U . . .
C55 C 0.1503(7) 0.0300(8) 0.0402(5) 0.048(3) Uani 1 1 d . . . . .
C56 C -0.0808(8) -0.1648(8) 0.1385(6) 0.055(3) Uani 1 1 d . . . . .
C57 C -0.0582(6) 0.1874(6) 0.2638(5) 0.033(2) Uani 1 1 d . . . . .
C58 C -0.1446(6) 0.1271(6) 0.2073(5) 0.036(2) Uani 1 1 d . . . . .
H58 H -0.1488 0.0856 0.1585 0.044 Uiso 1 1 calc R U . . .
C59 C -0.2218(6) 0.1273(6) 0.2214(5) 0.037(2) Uani 1 1 d . . . . .
C60 C -0.2192(6) 0.1862(6) 0.2926(5) 0.041(2) Uani 1 1 d . . . . .
H60 H -0.2730 0.1853 0.3021 0.050 Uiso 1 1 calc R U . . .
C61 C -0.1362(6) 0.2464(6) 0.3494(5) 0.035(2) Uani 1 1 d . . . . .
C62 C -0.0583(6) 0.2464(6) 0.3330(5) 0.035(2) Uani 1 1 d . . . . .
H62 H -0.0020 0.2895 0.3718 0.042 Uiso 1 1 calc R U . . .
C63 C -0.3098(7) 0.0666(8) 0.1619(6) 0.050(3) Uani 1 1 d . . . . .
C64 C -0.1289(8) 0.3117(8) 0.4268(6) 0.052(3) Uani 1 1 d D . . . .
C65 C -0.0595(8) 0.4722(8) 0.3177(7) 0.101(4) Uani 1 1 d D U . . .
H65A H -0.0648 0.4715 0.3661 0.121 Uiso 1 1 calc R U . . .
H65B H -0.0198 0.4453 0.3017 0.121 Uiso 1 1 calc R U . . .
C66 C -0.0087(7) 0.5742(7) 0.3340(7) 0.085(4) Uani 1 1 d D U . . .
H66A H 0.0158 0.6146 0.3891 0.102 Uiso 1 1 calc R U . . .
H66B H 0.0439 0.5853 0.3138 0.102 Uiso 1 1 calc R U . . .
C67 C -0.0093(6) 0.7125(7) 0.3376(6) 0.056(3) Uani 1 1 d . . . . .
H67A H 0.0515 0.7355 0.3293 0.068 Uiso 1 1 calc R U . . .
H67B H -0.0005 0.7407 0.3923 0.068 Uiso 1 1 calc R U . . .
C68 C -0.0612(6) 0.7444(6) 0.3025(5) 0.049(3) Uani 1 1 d . . . . .
H68A H -0.0342 0.8160 0.3308 0.058 Uiso 1 1 calc R U . . .
H68B H -0.0588 0.7284 0.2504 0.058 Uiso 1 1 calc R U . . .
C69 C -0.1968(6) 0.7524(7) 0.3094(5) 0.049(3) Uani 1 1 d . . . . .
H69A H -0.2038 0.7609 0.2635 0.059 Uiso 1 1 calc R U . . .
H69B H -0.1582 0.8180 0.3526 0.059 Uiso 1 1 calc R U . . .
C70 C -0.2874(6) 0.7027(6) 0.3196(5) 0.046(3) Uani 1 1 d . . . . .
H70A H -0.3178 0.7403 0.3199 0.055 Uiso 1 1 calc R U . . .
H70B H -0.2785 0.7038 0.3693 0.055 Uiso 1 1 calc R U . . .
C71 C -0.3789(6) 0.5921(7) 0.1660(5) 0.058(3) Uani 1 1 d . . . . .
H71A H -0.4400 0.5839 0.1527 0.070 Uiso 1 1 calc R U . . .
H71B H -0.3328 0.6589 0.1760 0.070 Uiso 1 1 calc R U . . .
C72 C -0.3707(7) 0.5182(7) 0.1005(5) 0.064(3) Uani 1 1 d . . . . .
H72A H -0.4206 0.4514 0.0870 0.077 Uiso 1 1 calc R U . . .
H72B H -0.3767 0.5303 0.0564 0.077 Uiso 1 1 calc R U . . .
C73 C -0.2636(8) 0.4830(8) 0.0522(6) 0.075(4) Uani 1 1 d . . . . .
H73A H -0.2562 0.5208 0.0237 0.090 Uiso 1 1 calc R U . . .
H73B H -0.3137 0.4148 0.0201 0.090 Uiso 1 1 calc R U . . .
C74 C -0.1795(7) 0.4853(8) 0.0744(5) 0.061(3) Uani 1 1 d . . . . .
H74A H -0.1283 0.5539 0.1010 0.073 Uiso 1 1 calc R U . . .
H74B H -0.1663 0.4506 0.0293 0.073 Uiso 1 1 calc R U . . .
C75 C -0.1239(8) 0.4076(8) 0.1270(6) 0.072(4) Uani 1 1 d . . . . .
H75A H -0.0621 0.4653 0.1556 0.086 Uiso 1 1 calc R U . . .
H75B H -0.1230 0.3726 0.0756 0.086 Uiso 1 1 calc R U . . .
C76 C -0.1472(8) 0.3410(7) 0.1638(6) 0.082(4) Uani 1 1 d . . . . .
H76A H -0.0965 0.3287 0.1711 0.098 Uiso 1 1 calc R U . . .
H76B H -0.2024 0.2776 0.1293 0.098 Uiso 1 1 calc R U . . .
C77 C -0.2094(6) 0.5764(7) 0.4169(5) 0.046(3) Uani 1 1 d . . . . .
H77 H -0.1585 0.6346 0.4222 0.055 Uiso 1 1 calc R U . . .
C78 C -0.2240(6) 0.5679(7) 0.4815(5) 0.048(3) Uani 1 1 d . . . . .
H78 H -0.1831 0.6177 0.5297 0.058 Uiso 1 1 calc R U . . .
C79 C -0.2987(7) 0.4858(7) 0.4735(5) 0.055(3) Uani 1 1 d . . . . .
H79 H -0.3112 0.4780 0.5164 0.066 Uiso 1 1 calc R U . . .
C80 C -0.3558(7) 0.4145(7) 0.4036(6) 0.051(3) Uani 1 1 d . . . . .
H80 H -0.4080 0.3571 0.3981 0.061 Uiso 1 1 calc R U . . .
C81 C -0.3376(6) 0.4262(6) 0.3402(5) 0.042(3) Uani 1 1 d . . . . .
C82 C -0.3966(6) 0.3510(7) 0.2629(5) 0.043(3) Uani 1 1 d . . . . .
C83 C -0.4800(6) 0.2679(7) 0.2462(6) 0.058(3) Uani 1 1 d . . . . .
H83 H -0.5015 0.2590 0.2864 0.070 Uiso 1 1 calc R U . . .
C84 C -0.5327(7) 0.1982(7) 0.1737(6) 0.064(3) Uani 1 1 d . . . . .
H84 H -0.5901 0.1428 0.1631 0.077 Uiso 1 1 calc R U . . .
C85 C -0.4968(7) 0.2135(7) 0.1170(6) 0.058(3) Uani 1 1 d . . . . .
H85 H -0.5280 0.1660 0.0661 0.070 Uiso 1 1 calc R U . . .
C86 C -0.4161(6) 0.2978(7) 0.1352(6) 0.049(3) Uani 1 1 d . . . . .
H86 H -0.3946 0.3082 0.0955 0.058 Uiso 1 1 calc R U . . .
C87 C 0.2626(10) 0.9897(10) 0.2858(7) 0.134(6) Uani 1 1 d . . . . .
H87A H 0.3100 1.0457 0.3326 0.161 Uiso 1 1 calc R U . . .
H87B H 0.2795 0.9388 0.2702 0.161 Uiso 1 1 calc R U . . .
B1 B 0.4401(7) 0.7935(7) 0.2514(6) 0.033(3) Uani 1 1 d . . . . .
B2 B 0.0364(7) 0.1995(7) 0.2453(6) 0.035(3) Uani 1 1 d . . . . .
N1 N -0.2636(5) 0.5066(5) 0.3473(4) 0.042(2) Uani 1 1 d . . . . .
N2 N -0.3661(5) 0.3655(5) 0.2049(4) 0.040(2) Uani 1 1 d . . . . .
O1 O -0.0600(4) 0.6072(4) 0.3045(3) 0.0460(17) Uani 1 1 d . . . . .
O2 O -0.1534(4) 0.6952(4) 0.3029(3) 0.0415(16) Uani 1 1 d . . . . .
O3 O -0.2842(4) 0.5255(4) 0.1197(3) 0.0474(17) Uani 1 1 d . . . . .
O4 O -0.1871(4) 0.4388(4) 0.1237(3) 0.0486(18) Uani 1 1 d . . . . .
F1 F 0.3603(4) 0.8295(5) -0.0042(3) 0.081(2) Uani 1 1 d . . . . .
F2 F 0.3928(4) 0.9617(4) 0.0892(3) 0.080(2) Uani 1 1 d . . . . .
F3 F 0.2569(4) 0.8655(4) 0.0137(3) 0.0766(19) Uani 1 1 d . . . . .
F4 F 0.0599(4) 0.7098(5) 0.1482(4) 0.105(2) Uani 1 1 d . U . . .
F5 F 0.0503(4) 0.5793(5) 0.0742(4) 0.110(3) Uani 1 1 d . . . . .
F6 F 0.0930(4) 0.6289(4) 0.1907(3) 0.076(2) Uani 1 1 d . . . . .
F7 F 0.6150(4) 1.1740(4) 0.3797(3) 0.075(2) Uani 1 1 d . . . . .
F8 F 0.5763(4) 1.2228(4) 0.4770(4) 0.090(2) Uani 1 1 d . . . . .
F9 F 0.4908(4) 1.1774(4) 0.3724(4) 0.099(2) Uani 1 1 d . U . . .
F10 F 0.3147(4) 0.9835(5) 0.5168(4) 0.103(2) Uani 1 1 d . U . . .
F11 F 0.2256(4) 0.8554(5) 0.4173(3) 0.083(2) Uani 1 1 d . . . . .
F12 F 0.3163(4) 0.8562(5) 0.4946(4) 0.102(3) Uani 1 1 d . . . . .
F13 F 0.2774(4) 0.3557(4) 0.1562(3) 0.0718(19) Uani 1 1 d . . . . .
F14 F 0.4033(4) 0.4004(4) 0.1306(3) 0.0658(17) Uani 1 1 d . . . . .
F15 F 0.3037(4) 0.4217(4) 0.0818(3) 0.0693(18) Uani 1 1 d . . . . .
F16 F 0.5758(3) 0.7440(4) 0.4610(3) 0.0571(15) Uani 1 1 d . . . . .
F17 F 0.4580(3) 0.6155(4) 0.4505(3) 0.0582(16) Uani 1 1 d . . . . .
F18 F 0.5643(4) 0.6032(4) 0.4067(3) 0.0594(16) Uani 1 1 d . . . . .
F19 F 0.8033(3) 1.0641(4) 0.3728(3) 0.0525(15) Uani 1 1 d . . . . .
F20 F 0.8636(3) 0.9834(4) 0.3142(3) 0.0529(15) Uani 1 1 d . . . . .
F21 F 0.7887(3) 0.9411(3) 0.3869(3) 0.0447(14) Uani 1 1 d . . . . .
F22 F 0.6934(4) 0.8091(4) 0.0453(3) 0.0634(17) Uani 1 1 d . . . . .
F23 F 0.5489(4) 0.7375(4) 0.0121(3) 0.0690(18) Uani 1 1 d . . . . .
F24 F 0.6142(4) 0.6698(4) 0.0422(3) 0.077(2) Uani 1 1 d . . . . .
F25 F 0.0798(4) 0.1668(4) 0.5101(3) 0.0710(18) Uani 1 1 d . . . . .
F26 F 0.0439(4) 0.0299(4) 0.4178(3) 0.0654(17) Uani 1 1 d . . . . .
F27 F 0.1759(4) 0.1193(4) 0.4980(3) 0.0662(18) Uani 1 1 d . . . . .
F28 F 0.4095(4) 0.2821(4) 0.3945(3) 0.0721(19) Uani 1 1 d . . . . .
F29 F 0.4076(4) 0.4135(5) 0.4401(4) 0.092(2) Uani 1 1 d . . . . .
F30 F 0.3813(4) 0.3366(5) 0.3221(3) 0.086(2) Uani 1 1 d . . . . .
F31 F 0.1654(3) 0.5722(3) 0.4036(3) 0.0488(14) Uani 1 1 d . . . . .
F32 F 0.2911(3) 0.5959(4) 0.3791(3) 0.0572(16) Uani 1 1 d . . . . .
F33 F 0.2107(3) 0.6431(3) 0.3347(3) 0.0570(16) Uani 1 1 d . . . . .
F34 F 0.1206(5) 0.4446(4) 0.0654(3) 0.101(2) Uani 1 1 d . U . . .
F35 F 0.1062(4) 0.3063(5) 0.0276(3) 0.084(2) Uani 1 1 d . . . . .
F36 F -0.0115(4) 0.3151(5) 0.0318(3) 0.086(2) Uani 1 1 d . . . . .
F37 F 0.1501(4) 0.0828(4) 0.0053(3) 0.0631(17) Uani 1 1 d . . . . .
F38 F 0.2356(4) 0.0720(4) 0.0815(3) 0.0631(17) Uani 1 1 d . . . . .
F39 F 0.1299(3) -0.0578(4) -0.0136(3) 0.0605(16) Uani 1 1 d . . . . .
F40 F -0.0888(4) -0.1462(4) 0.2088(3) 0.087(2) Uani 1 1 d . . . . .
F41 F -0.0417(3) -0.2209(3) 0.1265(3) 0.0503(15) Uani 1 1 d . . . . .
F42 F -0.1628(4) -0.2209(4) 0.0920(4) 0.080(2) Uani 1 1 d . . . . .
F43 F -0.3326(4) 0.1216(4) 0.1382(3) 0.0708(18) Uani 1 1 d . . . . .
F44 F -0.3811(3) 0.0197(4) 0.1843(3) 0.0597(16) Uani 1 1 d . . . . .
F45 F -0.3136(4) -0.0018(4) 0.1001(3) 0.0682(18) Uani 1 1 d . . . . .
F46A F -0.1487(9) 0.2671(6) 0.4691(4) 0.084(4) Uani 0.810(16) 1 d . U P A 1
F47A F -0.1842(7) 0.3477(8) 0.4252(4) 0.085(4) Uani 0.810(16) 1 d . . P A 1
F48A F -0.0463(6) 0.3894(6) 0.4653(5) 0.082(4) Uani 0.810(16) 1 d . . P A 1
F46B F -0.091(3) 0.4064(13) 0.444(2) 0.071(14) Uani 0.190(16) 1 d D U P A 2
F47B F -0.073(4) 0.314(4) 0.481(2) 0.097(17) Uani 0.190(16) 1 d . U P A 2
F48B F -0.2085(14) 0.281(3) 0.4418(18) 0.059(12) Uani 0.190(16) 1 d D U P A 2
S1 S -0.16760(17) 0.38763(19) 0.25355(15) 0.0535(7) Uani 1 1 d . . . . .
S2 S -0.36249(16) 0.57757(18) 0.24934(14) 0.0474(7) Uani 1 1 d . . . . .
Ca1 Ca -0.22527(12) 0.51846(13) 0.23487(10) 0.0392(5) Uani 1 1 d . . . . .
Cl1 Cl 0.2644(3) 1.0263(3) 0.2204(2) 0.1168(14) Uani 1 1 d . . . . .
Cl2 Cl 0.1596(3) 0.9435(3) 0.3054(2) 0.1287(15) Uani 1 1 d . . . . .

loop_
_atom_site_aniso_label
_atom_site_aniso_U_11
_atom_site_aniso_U_22
_atom_site_aniso_U_33
_atom_site_aniso_U_23
_atom_site_aniso_U_13
_atom_site_aniso_U_12
C1 0.025(5) 0.034(6) 0.046(6) 0.020(5) 0.010(5) 0.013(5)
C2 0.042(6) 0.032(6) 0.038(6) 0.019(5) 0.012(5) 0.015(5)
C3 0.054(7) 0.034(6) 0.051(7) 0.025(5) 0.015(6) 0.025(6)
C4 0.044(7) 0.054(7) 0.044(6) 0.028(6) 0.010(5) 0.029(6)
C5 0.029(6) 0.042(6) 0.044(6) 0.021(5) 0.001(5) 0.018(5)
C6 0.045(6) 0.029(5) 0.038(6) 0.019(5) 0.008(5) 0.015(5)
C7 0.053(8) 0.063(8) 0.049(7) 0.032(7) 0.013(6) 0.024(7)
C8 0.033(7) 0.043(7) 0.090(10) 0.037(7) 0.022(7) 0.008(6)
C9 0.028(5) 0.028(5) 0.040(6) 0.021(5) 0.003(4) 0.009(4)
C10 0.036(6) 0.038(6) 0.061(7) 0.030(6) 0.010(5) 0.021(5)
C11 0.041(6) 0.029(6) 0.067(7) 0.023(6) 0.020(5) 0.023(5)
C12 0.028(6) 0.042(6) 0.043(6) 0.012(5) 0.007(5) 0.018(5)
C13 0.037(6) 0.045(7) 0.045(7) 0.024(6) 0.012(5) 0.016(5)
C14 0.029(6) 0.026(5) 0.048(6) 0.025(5) 0.009(5) 0.004(4)
C15 0.052(8) 0.027(6) 0.079(9) 0.024(7) 0.016(7) 0.018(6)
C16 0.063(9) 0.069(9) 0.029(7) 0.011(7) 0.005(6) 0.032(7)
C17 0.025(5) 0.032(6) 0.047(6) 0.023(5) 0.015(5) 0.010(5)
C18 0.028(5) 0.037(6) 0.046(6) 0.026(5) 0.003(5) 0.010(5)
C19 0.028(6) 0.032(6) 0.053(7) 0.027(6) 0.014(5) 0.011(5)
C20 0.027(5) 0.034(6) 0.055(7) 0.030(5) 0.012(5) 0.013(5)
C21 0.028(5) 0.052(7) 0.051(6) 0.040(6) 0.014(5) 0.021(5)
C22 0.031(6) 0.039(6) 0.049(6) 0.029(5) 0.016(5) 0.017(5)
C23 0.040(7) 0.059(8) 0.069(8) 0.034(7) 0.014(6) 0.031(6)
C24 0.040(6) 0.030(6) 0.048(7) 0.020(5) 0.017(5) 0.014(5)
C25 0.044(6) 0.021(5) 0.036(6) 0.017(5) 0.010(5) 0.013(5)
C26 0.039(6) 0.038(6) 0.042(6) 0.025(5) 0.023(5) 0.022(5)
C27 0.037(6) 0.024(5) 0.042(6) 0.023(5) 0.011(5) 0.014(5)
C28 0.036(6) 0.034(6) 0.046(6) 0.026(5) 0.013(5) 0.016(5)
C29 0.056(7) 0.042(6) 0.049(7) 0.037(6) 0.028(6) 0.028(6)
C30 0.039(6) 0.036(6) 0.056(7) 0.027(5) 0.016(5) 0.017(5)
C31 0.039(6) 0.030(6) 0.044(6) 0.021(5) 0.011(5) 0.014(5)
C32 0.037(7) 0.045(7) 0.058(8) 0.025(6) 0.010(6) 0.015(6)
C33 0.035(6) 0.032(6) 0.035(6) 0.017(5) 0.009(5) 0.016(5)
C34 0.041(6) 0.026(5) 0.039(6) 0.012(5) 0.006(5) 0.015(5)
C35 0.032(6) 0.036(6) 0.041(6) 0.024(5) 0.008(5) 0.013(5)
C36 0.045(7) 0.046(6) 0.045(6) 0.027(5) 0.008(5) 0.020(5)
C37 0.026(6) 0.047(6) 0.040(6) 0.017(5) 0.008(5) 0.013(5)
C38 0.030(6) 0.038(6) 0.048(6) 0.020(5) 0.009(5) 0.010(5)
C39 0.066(8) 0.045(7) 0.042(7) 0.028(6) 0.012(6) 0.028(7)
C40 0.033(7) 0.042(7) 0.064(8) 0.028(6) 0.007(6) 0.007(6)
C41 0.040(6) 0.038(6) 0.034(6) 0.021(5) 0.013(5) 0.024(5)
C42 0.043(6) 0.041(6) 0.045(6) 0.026(6) 0.017(5) 0.018(5)
C43 0.026(5) 0.020(5) 0.053(6) 0.023(5) 0.012(5) 0.007(4)
C44 0.052(7) 0.044(7) 0.056(7) 0.037(6) 0.019(6) 0.024(6)
C45 0.039(6) 0.053(7) 0.049(7) 0.037(6) 0.013(5) 0.020(6)
C46 0.026(5) 0.034(6) 0.046(6) 0.021(5) 0.010(4) 0.008(5)
C47 0.029(6) 0.047(7) 0.057(7) 0.028(6) 0.007(6) 0.013(6)
C48 0.092(10) 0.040(7) 0.048(8) 0.031(6) 0.026(7) 0.032(7)
C49 0.036(6) 0.043(6) 0.034(6) 0.023(5) 0.012(5) 0.021(5)
C50 0.047(6) 0.037(6) 0.046(6) 0.027(5) 0.013(5) 0.030(5)
C51 0.044(6) 0.053(7) 0.037(6) 0.029(5) 0.017(5) 0.029(6)
C52 0.054(7) 0.032(6) 0.042(6) 0.019(5) 0.018(5) 0.020(5)
C53 0.035(6) 0.046(7) 0.046(6) 0.024(6) 0.012(5) 0.020(5)
C54 0.037(6) 0.035(6) 0.042(6) 0.019(5) 0.009(5) 0.017(5)
C55 0.048(7) 0.055(8) 0.034(6) 0.024(6) 0.005(5) 0.021(6)
C56 0.083(10) 0.043(7) 0.055(8) 0.027(6) 0.040(7) 0.038(7)
C57 0.034(6) 0.021(5) 0.037(6) 0.016(5) 0.004(5) 0.007(5)
C58 0.053(7) 0.037(6) 0.033(6) 0.022(5) 0.024(5) 0.027(5)
C59 0.027(6) 0.035(6) 0.050(7) 0.024(5) 0.011(5) 0.012(5)
C60 0.035(6) 0.041(6) 0.065(7) 0.033(6) 0.020(5) 0.023(5)
C61 0.039(6) 0.033(6) 0.044(6) 0.027(5) 0.022(5) 0.016(5)
C62 0.037(6) 0.033(6) 0.035(6) 0.021(5) 0.014(5) 0.015(5)
C63 0.038(7) 0.055(8) 0.067(8) 0.039(7) 0.017(6) 0.024(6)
C64 0.054(8) 0.044(7) 0.052(8) 0.023(6) 0.016(6) 0.019(7)
C65 0.103(6) 0.094(6) 0.112(6) 0.054(4) 0.015(4) 0.053(4)
C66 0.059(8) 0.072(9) 0.135(11) 0.060(8) -0.001(7) 0.036(7)
C67 0.034(6) 0.040(7) 0.082(8) 0.029(6) 0.015(6) 0.008(5)
C68 0.033(6) 0.042(6) 0.071(7) 0.039(6) 0.019(5) 0.007(5)
C69 0.043(7) 0.043(6) 0.079(8) 0.041(6) 0.026(6) 0.024(5)
C70 0.039(6) 0.033(6) 0.059(7) 0.024(5) 0.007(5) 0.012(5)
C71 0.041(7) 0.079(8) 0.078(8) 0.051(7) 0.017(6) 0.035(6)
C72 0.080(9) 0.067(8) 0.056(7) 0.031(7) 0.008(7) 0.045(7)
C73 0.093(10) 0.108(10) 0.061(8) 0.060(8) 0.037(7) 0.060(9)
C74 0.063(8) 0.082(9) 0.056(7) 0.046(7) 0.025(6) 0.039(7)
C75 0.098(10) 0.072(9) 0.070(8) 0.041(7) 0.055(7) 0.050(8)
C76 0.114(11) 0.057(8) 0.110(10) 0.048(8) 0.077(9) 0.056(8)
C77 0.049(7) 0.032(6) 0.042(6) 0.012(6) 0.014(5) 0.015(5)
C78 0.058(7) 0.037(6) 0.050(7) 0.027(5) 0.017(6) 0.018(6)
C79 0.066(8) 0.059(8) 0.048(7) 0.038(6) 0.016(6) 0.027(7)
C80 0.052(7) 0.049(7) 0.063(7) 0.043(6) 0.025(6) 0.019(6)
C81 0.039(6) 0.027(6) 0.056(7) 0.022(5) 0.016(5) 0.012(5)
C82 0.040(6) 0.051(7) 0.056(7) 0.033(6) 0.026(6) 0.027(6)
C83 0.043(7) 0.046(7) 0.072(8) 0.035(6) 0.023(6) 0.005(6)
C84 0.042(7) 0.048(7) 0.068(8) 0.023(7) 0.023(6) -0.002(6)
C85 0.046(7) 0.044(7) 0.067(8) 0.029(6) 0.001(6) 0.009(6)
C86 0.042(7) 0.040(7) 0.059(7) 0.022(6) 0.020(6) 0.017(6)
C87 0.158(16) 0.133(14) 0.097(11) 0.059(11) 0.008(10) 0.063(12)
B1 0.025(6) 0.032(7) 0.048(7) 0.026(6) 0.015(5) 0.012(5)
B2 0.031(7) 0.029(6) 0.038(7) 0.016(6) 0.009(5) 0.009(5)
N1 0.039(5) 0.033(5) 0.054(6) 0.027(4) 0.021(4) 0.011(4)
N2 0.034(5) 0.027(5) 0.043(5) 0.011(4) 0.002(4) 0.008(4)
O1 0.042(4) 0.039(4) 0.056(4) 0.026(3) 0.007(3) 0.017(3)
O2 0.034(4) 0.040(4) 0.065(4) 0.037(4) 0.022(3) 0.019(3)
O3 0.044(4) 0.063(5) 0.050(4) 0.035(4) 0.015(4) 0.031(4)
O4 0.049(5) 0.050(4) 0.066(5) 0.033(4) 0.033(4) 0.032(4)
F1 0.123(6) 0.110(5) 0.085(5) 0.079(4) 0.065(4) 0.084(5)
F2 0.098(5) 0.062(4) 0.080(4) 0.054(4) 0.022(4) 0.024(4)
F3 0.073(5) 0.112(5) 0.091(5) 0.080(4) 0.025(4) 0.056(4)
F4 0.082(5) 0.108(5) 0.183(6) 0.096(5) 0.060(4) 0.065(4)
F5 0.050(4) 0.108(6) 0.081(5) 0.019(5) 0.005(4) -0.009(4)
F6 0.048(4) 0.108(5) 0.103(5) 0.081(4) 0.032(4) 0.034(4)
F7 0.076(5) 0.037(4) 0.126(5) 0.046(4) 0.065(4) 0.026(3)
F8 0.086(5) 0.028(4) 0.106(5) 0.009(4) 0.038(4) 0.007(3)
F9 0.088(5) 0.067(4) 0.156(6) 0.071(4) 0.008(4) 0.039(4)
F10 0.103(4) 0.090(4) 0.098(4) 0.038(3) 0.066(3) 0.032(3)
F11 0.044(4) 0.123(6) 0.068(4) 0.048(4) 0.024(3) 0.027(4)
F12 0.083(5) 0.163(7) 0.137(6) 0.128(6) 0.069(5) 0.069(5)
F13 0.064(4) 0.028(3) 0.099(5) 0.026(3) 0.032(4) 0.006(3)
F14 0.056(4) 0.051(4) 0.078(4) 0.015(3) 0.018(3) 0.030(3)
F15 0.080(5) 0.040(4) 0.065(4) 0.013(3) -0.001(3) 0.026(3)
F16 0.052(4) 0.057(4) 0.058(4) 0.034(3) 0.003(3) 0.021(3)
F17 0.058(4) 0.076(4) 0.066(4) 0.055(3) 0.030(3) 0.034(3)
F18 0.061(4) 0.080(4) 0.069(4) 0.050(4) 0.027(3) 0.047(4)
F19 0.055(4) 0.030(3) 0.058(4) 0.019(3) 0.003(3) 0.014(3)
F20 0.030(3) 0.072(4) 0.054(4) 0.028(3) 0.019(3) 0.024(3)
F21 0.045(3) 0.044(3) 0.050(3) 0.033(3) 0.011(3) 0.017(3)
F22 0.056(4) 0.073(4) 0.054(4) 0.036(3) 0.028(3) 0.020(3)
F23 0.054(4) 0.098(5) 0.042(4) 0.022(3) 0.011(3) 0.038(4)
F24 0.135(6) 0.063(4) 0.054(4) 0.034(3) 0.042(4) 0.059(4)
F25 0.099(5) 0.073(4) 0.070(4) 0.053(4) 0.044(4) 0.047(4)
F26 0.063(4) 0.045(4) 0.068(4) 0.039(3) 0.006(3) 0.003(3)
F27 0.066(4) 0.063(4) 0.068(4) 0.048(3) 0.007(3) 0.019(3)
F28 0.053(4) 0.102(5) 0.101(5) 0.072(4) 0.032(4) 0.048(4)
F29 0.047(4) 0.062(5) 0.134(6) 0.028(5) 0.029(4) 0.015(4)
F30 0.054(4) 0.143(6) 0.105(5) 0.099(5) 0.040(4) 0.047(4)
F31 0.047(4) 0.040(3) 0.057(4) 0.025(3) 0.022(3) 0.017(3)
F32 0.033(3) 0.053(4) 0.067(4) 0.017(3) 0.008(3) 0.017(3)
F33 0.066(4) 0.030(3) 0.064(4) 0.024(3) 0.014(3) 0.015(3)
F34 0.154(6) 0.069(4) 0.063(4) 0.050(3) 0.019(4) 0.029(4)
F35 0.080(5) 0.117(6) 0.064(4) 0.053(4) 0.025(4) 0.046(5)
F36 0.054(4) 0.139(6) 0.068(4) 0.063(4) 0.008(4) 0.041(5)
F37 0.068(4) 0.087(4) 0.081(4) 0.068(4) 0.046(3) 0.048(4)
F38 0.036(4) 0.088(5) 0.060(4) 0.038(4) 0.016(3) 0.024(3)
F39 0.063(4) 0.050(4) 0.062(4) 0.022(3) 0.032(3) 0.025(3)
F40 0.150(7) 0.063(4) 0.096(5) 0.057(4) 0.081(5) 0.065(4)
F41 0.060(4) 0.038(3) 0.069(4) 0.033(3) 0.022(3) 0.030(3)
F42 0.043(4) 0.053(4) 0.142(6) 0.057(4) 0.020(4) 0.014(3)
F43 0.057(4) 0.066(4) 0.092(5) 0.052(4) 0.004(3) 0.023(3)
F44 0.039(4) 0.069(4) 0.067(4) 0.044(3) 0.014(3) 0.014(3)
F45 0.055(4) 0.067(4) 0.055(4) 0.013(4) 0.005(3) 0.023(3)
F46A 0.127(8) 0.068(5) 0.068(5) 0.049(4) 0.050(5) 0.040(5)
F47A 0.099(8) 0.107(9) 0.078(6) 0.032(6) 0.033(5) 0.082(8)
F48A 0.059(6) 0.047(6) 0.079(7) -0.008(5) 0.030(5) 0.007(5)
F46B 0.074(17) 0.068(17) 0.068(16) 0.025(11) 0.024(10) 0.037(11)
F47B 0.092(19) 0.099(19) 0.094(18) 0.041(11) 0.027(11) 0.047(12)
F48B 0.040(14) 0.070(15) 0.057(14) 0.020(9) 0.034(10) 0.025(10)
S1 0.0440(17) 0.0513(18) 0.078(2) 0.0422(16) 0.0202(15) 0.0233(14)
S2 0.0421(16) 0.0451(16) 0.0630(18) 0.0339(15) 0.0185(14) 0.0205(14)
Ca1 0.0358(12) 0.0397(12) 0.0476(13) 0.0281(10) 0.0140(10) 0.0166(10)
Cl1 0.134(3) 0.118(3) 0.111(3) 0.078(3) 0.055(3) 0.050(3)
Cl2 0.120(3) 0.117(3) 0.174(4) 0.097(3) 0.084(3) 0.049(3)

loop_
_atom_type_symbol
_atom_type_description
_atom_type_scat_dispersion_real
_atom_type_scat_dispersion_imag
_atom_type_scat_source
C C 0.0033 0.0016 'International Tables Vol C Tables 4.2.6.8 and 6.1.1.4'
H H 0.0000 0.0000 'International Tables Vol C Tables 4.2.6.8 and 6.1.1.4'
B B 0.0013 0.0007 'International Tables Vol C Tables 4.2.6.8 and 6.1.1.4'
N N 0.0061 0.0033 'International Tables Vol C Tables 4.2.6.8 and 6.1.1.4'
O O 0.0106 0.0060 'International Tables Vol C Tables 4.2.6.8 and 6.1.1.4'
F F 0.0171 0.0103 'International Tables Vol C Tables 4.2.6.8 and 6.1.1.4'
S S 0.1246 0.1234 'International Tables Vol C Tables 4.2.6.8 and 6.1.1.4'
Ca Ca 0.2262 0.3064 'International Tables Vol C Tables 4.2.6.8 and 6.1.1.4'
Cl Cl 0.1484 0.1585 'International Tables Vol C Tables 4.2.6.8 and 6.1.1.4'

loop_
_geom_angle_atom_site_label_1
_geom_angle_atom_site_label_2
_geom_angle_atom_site_label_3
_geom_angle
C2 C1 C6 113.6(8)
C2 C1 B1 125.3(8)
C6 C1 B1 120.2(8)
C3 C2 C1 124.1(9)
C3 C2 H2 118.0
C1 C2 H2 118.0
C4 C3 C2 120.4(9)
C4 C3 C7 119.9(9)
C2 C3 C7 119.7(9)
C3 C4 C5 118.6(9)
C3 C4 H4 120.7
C5 C4 H4 120.7
C6 C5 C4 119.6(9)
C6 C5 C8 121.5(9)
C4 C5 C8 118.8(9)
C5 C6 C1 123.5(8)
C5 C6 H6 118.3
C1 C6 H6 118.3
F3 C7 F1 105.9(8)
F3 C7 F2 106.7(9)
F1 C7 F2 104.5(9)
F3 C7 C3 114.8(9)
F1 C7 C3 112.5(9)
F2 C7 C3 111.7(8)
F4 C8 F6 107.2(9)
F4 C8 F5 105.1(10)
F6 C8 F5 105.0(8)
F4 C8 C5 114.1(9)
F6 C8 C5 113.9(10)
F5 C8 C5 110.7(9)
C10 C9 C14 115.1(8)
C10 C9 B1 121.9(8)
C14 C9 B1 122.3(8)
C9 C10 C11 123.4(9)
C9 C10 H10 118.3
C11 C10 H10 118.3
C10 C11 C12 120.1(8)
C10 C11 C15 121.8(9)
C12 C11 C15 117.9(9)
C13 C12 C11 117.1(9)
C13 C12 H12 121.5
C11 C12 H12 121.5
C14 C13 C12 121.8(9)
C14 C13 C16 118.7(9)
C12 C13 C16 119.5(10)
C13 C14 C9 122.5(8)
C13 C14 H14 118.8
C9 C14 H14 118.8
F9 C15 F7 108.1(9)
F9 C15 F8 105.0(9)
F7 C15 F8 104.6(9)
F9 C15 C11 112.2(9)
F7 C15 C11 112.6(9)
F8 C15 C11 113.7(9)
F11 C16 F12 106.2(10)
F11 C16 F10 106.0(10)
F12 C16 F10 102.7(8)
F11 C16 C13 113.6(8)
F12 C16 C13 114.2(10)
F10 C16 C13 113.2(10)
C18 C17 C22 115.4(8)
C18 C17 B1 123.2(8)
C22 C17 B1 120.4(8)
C17 C18 C19 122.9(9)
C17 C18 H18 118.6
C19 C18 H18 118.6
C20 C19 C18 120.2(9)
C20 C19 C23 117.0(9)
C18 C19 C23 122.7(9)
C19 C20 C21 118.9(8)
C19 C20 H20 120.5
C21 C20 H20 120.5
C20 C21 C22 120.1(8)
C20 C21 C24 119.7(8)
C22 C21 C24 120.2(9)
C21 C22 C17 122.4(9)
C21 C22 H22 118.8
C17 C22 H22 118.8
F13 C23 F14 106.0(9)
F13 C23 F15 107.0(8)
F14 C23 F15 104.0(9)
F13 C23 C19 114.4(9)
F14 C23 C19 112.6(9)
F15 C23 C19 112.1(9)
F17 C24 F16 105.9(7)
F17 C24 F18 105.1(7)
F16 C24 F18 105.9(8)
F17 C24 C21 113.3(8)
F16 C24 C21 113.8(8)
F18 C24 C21 112.1(8)
C30 C25 C26 115.0(8)
C30 C25 B1 122.1(8)
C26 C25 B1 122.7(8)
C27 C26 C25 123.2(8)
C27 C26 H26 118.4
C25 C26 H26 118.4
C26 C27 C28 121.1(8)
C26 C27 C31 117.9(8)
C28 C27 C31 121.0(8)
C27 C28 C29 117.4(8)
C27 C28 H28 121.3
C29 C28 H28 121.3
C30 C29 C28 120.0(9)
C30 C29 C32 120.1(9)
C28 C29 C32 119.9(9)
C25 C30 C29 123.3(9)
C25 C30 H30 118.4
C29 C30 H30 118.4
F20 C31 F19 106.9(7)
F20 C31 F21 105.4(7)
F19 C31 F21 104.8(7)
F20 C31 C27 113.1(8)
F19 C31 C27 113.5(8)
F21 C31 C27 112.5(7)
F22 C32 F23 105.7(8)
F22 C32 F24 106.4(9)
F23 C32 F24 104.0(8)
F22 C32 C29 114.7(8)
F23 C32 C29 113.1(9)
F24 C32 C29 112.1(8)
C34 C33 C38 114.1(8)
C34 C33 B2 125.0(8)
C38 C33 B2 120.2(8)
C35 C34 C33 123.8(9)
C35 C34 H34 118.1
C33 C34 H34 118.1
C34 C35 C36 120.7(8)
C34 C35 C39 119.2(9)
C36 C35 C39 120.0(9)
C35 C36 C37 117.2(9)
C35 C36 H36 121.4
C37 C36 H36 121.4
C38 C37 C36 120.8(9)
C38 C37 C40 121.1(9)
C36 C37 C40 118.1(9)
C37 C38 C33 123.3(8)
C37 C38 H38 118.3
C33 C38 H38 118.3
F26 C39 F27 105.9(8)
F26 C39 F25 106.7(9)
F27 C39 F25 104.6(8)
F26 C39 C35 113.0(8)
F27 C39 C35 113.6(9)
F25 C39 C35 112.3(8)
F28 C40 F30 106.7(9)
F28 C40 F29 104.3(8)
F30 C40 F29 105.1(8)
F28 C40 C37 115.2(9)
F30 C40 C37 113.7(9)
F29 C40 C37 110.9(9)
C42 C41 C46 115.8(8)
C42 C41 B2 120.8(8)
C46 C41 B2 123.2(8)
C41 C42 C43 123.7(8)
C41 C42 H42 118.2
C43 C42 H42 118.2
C44 C43 C42 119.6(8)
C44 C43 C47 121.7(8)
C42 C43 C47 118.7(8)
C45 C44 C43 117.9(8)
C45 C44 H44 121.0
C43 C44 H44 121.0
C44 C45 C46 122.1(8)
C44 C45 C48 120.3(8)
C46 C45 C48 117.6(9)
C45 C46 C41 120.8(8)
C45 C46 H46 119.6
C41 C46 H46 119.6
F32 C47 F33 106.3(7)
F32 C47 F31 104.8(7)
F33 C47 F31 103.7(8)
F32 C47 C43 114.9(8)
F33 C47 C43 113.1(8)
F31 C47 C43 113.0(8)
F36 C48 F34 111.0(10)
F36 C48 F35 102.8(9)
F34 C48 F35 99.7(9)
F36 C48 C45 117.8(9)
F34 C48 C45 113.4(9)
F35 C48 C45 109.9(9)
C54 C49 C50 115.1(8)
C54 C49 B2 119.6(8)
C50 C49 B2 123.9(8)
C51 C50 C49 122.7(8)
C51 C50 H50 118.7
C49 C50 H50 118.7
C50 C51 C52 120.7(8)
C50 C51 C55 119.0(9)
C52 C51 C55 120.1(9)
C53 C52 C51 119.0(9)
C53 C52 H52 120.5
C51 C52 H52 120.5
C52 C53 C54 119.9(9)
C52 C53 C56 121.5(9)
C54 C53 C56 118.6(8)
C49 C54 C53 122.5(8)
C49 C54 H54 118.7
C53 C54 H54 118.7
F38 C55 F37 107.2(8)
F38 C55 F39 106.4(9)
F37 C55 F39 106.5(7)
F38 C55 C51 111.8(7)
F37 C55 C51 112.5(9)
F39 C55 C51 112.2(8)
F42 C56 F41 106.2(8)
F42 C56 F40 107.4(9)
F41 C56 F40 103.8(8)
F42 C56 C53 115.3(9)
F41 C56 C53 112.2(9)
F40 C56 C53 111.1(8)
C62 C57 C58 115.0(8)
C62 C57 B2 121.7(8)
C58 C57 B2 122.6(8)
C59 C58 C57 122.1(9)
C59 C58 H58 118.9
C57 C58 H58 118.9
C58 C59 C60 121.0(9)
C58 C59 C63 121.3(9)
C60 C59 C63 117.7(9)
C59 C60 C61 118.8(9)
C59 C60 H60 120.6
C61 C60 H60 120.6
C60 C61 C62 119.0(9)
C60 C61 C64 121.3(9)
C62 C61 C64 119.7(9)
C57 C62 C61 124.1(9)
C57 C62 H62 117.9
C61 C62 H62 117.9
F45 C63 F44 105.9(8)
F45 C63 F43 105.2(8)
F44 C63 F43 104.3(8)
F45 C63 C59 115.2(9)
F44 C63 C59 113.3(8)
F43 C63 C59 112.0(8)
F46A C64 F48A 104.6(11)
F48B C64 F46B 110(3)
F46A C64 F47A 107.9(11)
F48A C64 F47A 105.1(11)
F48B C64 F47B 104(3)
F46B C64 F47B 102(3)
F46A C64 C61 112.7(9)
F48A C64 C61 114.4(9)
F48B C64 C61 112.5(16)
F46B C64 C61 115.6(19)
F47A C64 C61 111.5(10)
F47B C64 C61 112(2)
C66 C65 S1 124.3(9)
C66 C65 H65A 106.2
S1 C65 H65A 106.2
C66 C65 H65B 106.2
S1 C65 H65B 106.2
H65A C65 H65B 106.4
O1 C66 C65 114.9(9)
O1 C66 H66A 108.5
C65 C66 H66A 108.5
O1 C66 H66B 108.5
C65 C66 H66B 108.5
H66A C66 H66B 107.5
O1 C67 C68 108.6(8)
O1 C67 H67A 110.0
C68 C67 H67A 110.0
O1 C67 H67B 110.0
C68 C67 H67B 110.0
H67A C67 H67B 108.3
O2 C68 C67 108.4(7)
O2 C68 H68A 110.0
C67 C68 H68A 110.0
O2 C68 H68B 110.0
C67 C68 H68B 110.0
H68A C68 H68B 108.4
O2 C69 C70 109.9(7)
O2 C69 H69A 109.7
C70 C69 H69A 109.7
O2 C69 H69B 109.7
C70 C69 H69B 109.7
H69A C69 H69B 108.2
C69 C70 S2 115.0(7)
C69 C70 H70A 108.5
S2 C70 H70A 108.5
C69 C70 H70B 108.5
S2 C70 H70B 108.5
H70A C70 H70B 107.5
C72 C71 S2 111.6(7)
C72 C71 H71A 109.3
S2 C71 H71A 109.3
C72 C71 H71B 109.3
S2 C71 H71B 109.3
H71A C71 H71B 108.0
O3 C72 C71 110.3(8)
O3 C72 H72A 109.6
C71 C72 H72A 109.6
O3 C72 H72B 109.6
C71 C72 H72B 109.6
H72A C72 H72B 108.1
O3 C73 C74 107.2(8)
O3 C73 H73A 110.3
C74 C73 H73A 110.3
O3 C73 H73B 110.3
C74 C73 H73B 110.3
H73A C73 H73B 108.5
C73 C74 O4 110.3(8)
C73 C74 H74A 109.6
O4 C74 H74A 109.6
C73 C74 H74B 109.6
O4 C74 H74B 109.6
H74A C74 H74B 108.1
O4 C75 C76 111.8(8)
O4 C75 H75A 109.3
C76 C75 H75A 109.3
O4 C75 H75B 109.3
C76 C75 H75B 109.3
H75A C75 H75B 107.9
C75 C76 S1 114.9(7)
C75 C76 H76A 108.5
S1 C76 H76A 108.5
C75 C76 H76B 108.5
S1 C76 H76B 108.5
H76A C76 H76B 107.5
N1 C77 C78 123.5(9)
N1 C77 H77 118.2
C78 C77 H77 118.2
C79 C78 C77 117.7(9)
C79 C78 H78 121.1
C77 C78 H78 121.1
C78 C79 C80 120.1(9)
C78 C79 H79 119.9
C80 C79 H79 119.9
C79 C80 C81 120.0(9)
C79 C80 H80 120.0
C81 C80 H80 120.0
N1 C81 C80 120.6(9)
N1 C81 C82 116.9(8)
C80 C81 C82 122.5(8)
N2 C82 C83 118.9(9)
N2 C82 C81 117.1(8)
C83 C82 C81 124.0(8)
C84 C83 C82 122.8(9)
C84 C83 H83 118.6
C82 C83 H83 118.6
C83 C84 C85 116.3(9)
C83 C84 H84 121.9
C85 C84 H84 121.9
C86 C85 C84 119.4(10)
C86 C85 H85 120.3
C84 C85 H85 120.3
N2 C86 C85 124.1(9)
N2 C86 H86 117.9
C85 C86 H86 117.9
Cl1 C87 Cl2 115.7(8)
Cl1 C87 H87A 108.3
Cl2 C87 H87A 108.3
Cl1 C87 H87B 108.3
Cl2 C87 H87B 108.3
H87A C87 H87B 107.4
C1 B1 C9 102.1(7)
C1 B1 C25 112.4(7)
C9 B1 C25 112.8(7)
C1 B1 C17 115.3(7)
C9 B1 C17 114.3(7)
C25 B1 C17 100.5(7)
C33 B2 C57 111.8(7)
C33 B2 C49 100.2(7)
C57 B2 C49 114.8(7)
C33 B2 C41 111.2(7)
C57 B2 C41 103.6(7)
C49 B2 C41 115.6(7)
C81 N1 C77 118.1(8)
C81 N1 Ca1 119.9(6)
C77 N1 Ca1 121.9(6)
C86 N2 C82 118.3(8)
C86 N2 Ca1 123.0(6)
C82 N2 Ca1 118.6(6)
C66 O1 C67 109.7(7)
C66 O1 Ca1 129.8(5)
C67 O1 Ca1 118.5(5)
C68 O2 C69 113.0(6)
C68 O2 Ca1 112.3(5)
C69 O2 Ca1 127.1(5)
C72 O3 C73 109.3(7)
C72 O3 Ca1 123.5(5)
C73 O3 Ca1 118.9(6)
C75 O4 C74 113.7(7)
C75 O4 Ca1 122.9(6)
C74 O4 Ca1 111.1(5)
C65 S1 C76 105.0(6)
C65 S1 Ca1 100.8(4)
C76 S1 Ca1 99.7(4)
C71 S2 C70 101.7(4)
C71 S2 Ca1 101.9(3)
C70 S2 Ca1 97.6(3)
O2 Ca1 N2 142.4(2)
O2 Ca1 N1 89.3(2)
N2 Ca1 N1 67.2(2)
O2 Ca1 O4 122.0(2)
N2 Ca1 O4 92.2(2)
N1 Ca1 O4 142.6(2)
O2 Ca1 O1 64.8(2)
N2 Ca1 O1 138.9(2)
N1 Ca1 O1 89.3(2)
O4 Ca1 O1 87.0(2)
O2 Ca1 O3 88.8(2)
N2 Ca1 O3 92.5(2)
N1 Ca1 O3 141.9(2)
O4 Ca1 O3 65.4(2)
O1 Ca1 O3 123.7(2)
O2 Ca1 S2 68.90(16)
N2 Ca1 S2 76.94(19)
N1 Ca1 S2 76.37(18)
O4 Ca1 S2 131.00(18)
O1 Ca1 S2 131.54(17)
O3 Ca1 S2 67.54(16)
O2 Ca1 S1 130.02(17)
N2 Ca1 S1 73.78(19)
N1 Ca1 S1 75.27(18)
O4 Ca1 S1 68.93(18)
O1 Ca1 S1 67.68(16)
O3 Ca1 S1 131.53(17)
S2 Ca1 S1 145.22(9)

loop_
_geom_bond_atom_site_label_1
_geom_bond_atom_site_label_2
_geom_bond_distance
C1 C2 1.393(10)
C1 C6 1.416(10)
C1 B1 1.611(12)
C2 C3 1.391(11)
C2 H2 0.9500
C3 C4 1.373(11)
C3 C7 1.492(12)
C4 C5 1.396(11)
C4 H4 0.9500
C5 C6 1.394(10)
C5 C8 1.483(11)
C6 H6 0.9500
C7 F3 1.324(10)
C7 F1 1.346(11)
C7 F2 1.347(11)
C8 F4 1.310(11)
C8 F6 1.318(11)
C8 F5 1.338(11)
C9 C10 1.387(10)
C9 C14 1.404(10)
C9 B1 1.620(12)
C10 C11 1.395(11)
C10 H10 0.9500
C11 C12 1.403(11)
C11 C15 1.495(12)
C12 C13 1.388(11)
C12 H12 0.9500
C13 C14 1.375(11)
C13 C16 1.487(12)
C14 H14 0.9500
C15 F9 1.319(11)
C15 F7 1.332(10)
C15 F8 1.338(11)
C16 F11 1.301(11)
C16 F12 1.320(11)
C16 F10 1.335(11)
C17 C18 1.386(11)
C17 C22 1.411(11)
C17 B1 1.658(12)
C18 C19 1.396(10)
C18 H18 0.9500
C19 C20 1.377(11)
C19 C23 1.496(12)
C20 C21 1.388(11)
C20 H20 0.9500
C21 C22 1.388(10)
C21 C24 1.493(11)
C22 H22 0.9500
C23 F13 1.316(10)
C23 F14 1.341(10)
C23 F15 1.362(10)
C24 F17 1.346(9)
C24 F16 1.347(9)
C24 F18 1.355(10)
C25 C30 1.389(11)
C25 C26 1.399(11)
C25 B1 1.643(12)
C26 C27 1.380(10)
C26 H26 0.9500
C27 C28 1.381(10)
C27 C31 1.483(11)
C28 C29 1.412(11)
C28 H28 0.9500
C29 C30 1.390(10)
C29 C32 1.491(12)
C30 H30 0.9500
C31 F20 1.334(9)
C31 F19 1.343(9)
C31 F21 1.356(9)
C32 F22 1.315(9)
C32 F23 1.346(10)
C32 F24 1.350(10)
C33 C34 1.407(10)
C33 C38 1.416(10)
C33 B2 1.624(12)
C34 C35 1.377(10)
C34 H34 0.9500
C35 C36 1.396(11)
C35 C39 1.489(11)
C36 C37 1.413(11)
C36 H36 0.9500
C37 C38 1.371(11)
C37 C40 1.479(11)
C38 H38 0.9500
C39 F26 1.333(10)
C39 F27 1.339(10)
C39 F25 1.350(10)
C40 F28 1.317(10)
C40 F30 1.333(10)
C40 F29 1.357(10)
C41 C42 1.375(11)
C41 C46 1.416(10)
C41 B2 1.634(12)
C42 C43 1.400(10)
C42 H42 0.9500
C43 C44 1.390(11)
C43 C47 1.473(12)
C44 C45 1.380(11)
C44 H44 0.9500
C45 C46 1.390(10)
C45 C48 1.493(12)
C46 H46 0.9500
C47 F32 1.336(9)
C47 F33 1.362(10)
C47 F31 1.365(9)
C48 F36 1.282(12)
C48 F34 1.345(10)
C48 F35 1.392(11)
C49 C54 1.399(10)
C49 C50 1.409(10)
C49 B2 1.632(13)
C50 C51 1.381(11)
C50 H50 0.9500
C51 C52 1.384(10)
C51 C55 1.519(11)
C52 C53 1.378(10)
C52 H52 0.9500
C53 C54 1.408(11)
C53 C56 1.491(12)
C54 H54 0.9500
C55 F38 1.328(10)
C55 F37 1.336(10)
C55 F39 1.350(10)
C56 F42 1.300(11)
C56 F41 1.360(10)
C56 F40 1.364(10)
C57 C62 1.386(10)
C57 C58 1.429(11)
C57 B2 1.631(12)
C58 C59 1.374(10)
C58 H58 0.9500
C59 C60 1.395(11)
C59 C63 1.475(12)
C60 C61 1.397(11)
C60 H60 0.9500
C61 C62 1.397(10)
C61 C64 1.499(12)
C62 H62 0.9500
C63 F45 1.329(11)
C63 F44 1.352(9)
C63 F43 1.375(10)
C64 F46A 1.313(12)
C64 F48A 1.327(13)
C64 F48B 1.332(10)
C64 F46B 1.337(10)
C64 F47A 1.343(13)
C64 F47B 1.36(4)
C65 C66 1.450(8)
C65 S1 1.741(11)
C65 H65A 0.9900
C65 H65B 0.9900
C66 O1 1.429(10)
C66 H66A 0.9900
C66 H66B 0.9900
C67 O1 1.443(9)
C67 C68 1.482(11)
C67 H67A 0.9900
C67 H67B 0.9900
C68 O2 1.424(8)
C68 H68A 0.9900
C68 H68B 0.9900
C69 O2 1.448(9)
C69 C70 1.479(10)
C69 H69A 0.9900
C69 H69B 0.9900
C70 S2 1.807(8)
C70 H70A 0.9900
C70 H70B 0.9900
C71 C72 1.520(12)
C71 S2 1.801(9)
C71 H71A 0.9900
C71 H71B 0.9900
C72 O3 1.435(10)
C72 H72A 0.9900
C72 H72B 0.9900
C73 O3 1.440(10)
C73 C74 1.450(12)
C73 H73A 0.9900
C73 H73B 0.9900
C74 O4 1.466(10)
C74 H74A 0.9900
C74 H74B 0.9900
C75 O4 1.409(11)
C75 C76 1.509(12)
C75 H75A 0.9900
C75 H75B 0.9900
C76 S1 1.817(10)
C76 H76A 0.9900
C76 H76B 0.9900
C77 N1 1.348(10)
C77 C78 1.392(11)
C77 H77 0.9500
C78 C79 1.358(11)
C78 H78 0.9500
C79 C80 1.366(12)
C79 H79 0.9500
C80 C81 1.402(11)
C80 H80 0.9500
C81 N1 1.343(9)
C81 C82 1.484(12)
C82 N2 1.377(10)
C82 C83 1.394(11)
C83 C84 1.379(12)
C83 H83 0.9500
C84 C85 1.395(12)
C84 H84 0.9500
C85 C86 1.374(11)
C85 H85 0.9500
C86 N2 1.327(10)
C86 H86 0.9500
C87 Cl1 1.652(12)
C87 Cl2 1.732(13)
C87 H87A 0.9900
C87 H87B 0.9900
N1 Ca1 2.460(7)
N2 Ca1 2.458(7)
O1 Ca1 2.495(6)
O2 Ca1 2.433(6)
O3 Ca1 2.514(6)
O4 Ca1 2.462(6)
S1 Ca1 2.942(4)
S2 Ca1 2.935(4)

loop_
_geom_torsion_atom_site_label_1
_geom_torsion_atom_site_label_2
_geom_torsion_atom_site_label_3
_geom_torsion_atom_site_label_4
_geom_torsion
C6 C1 C2 C3 2.9(13)
B1 C1 C2 C3 -166.4(9)
C1 C2 C3 C4 -1.1(14)
C1 C2 C3 C7 -179.1(9)
C2 C3 C4 C5 -0.6(14)
C7 C3 C4 C5 177.3(9)
C3 C4 C5 C6 0.3(13)
C3 C4 C5 C8 177.2(9)
C4 C5 C6 C1 1.7(13)
C8 C5 C6 C1 -175.1(9)
C2 C1 C6 C5 -3.2(12)
B1 C1 C6 C5 166.7(8)
C4 C3 C7 F3 7.0(14)
C2 C3 C7 F3 -175.1(8)
C4 C3 C7 F1 -114.2(10)
C2 C3 C7 F1 63.7(12)
C4 C3 C7 F2 128.6(10)
C2 C3 C7 F2 -53.4(13)
C6 C5 C8 F4 131.3(10)
C4 C5 C8 F4 -45.6(14)
C6 C5 C8 F6 7.7(14)
C4 C5 C8 F6 -169.1(9)
C6 C5 C8 F5 -110.4(11)
C4 C5 C8 F5 72.8(12)
C14 C9 C10 C11 -0.9(13)
B1 C9 C10 C11 169.6(8)
C9 C10 C11 C12 -1.7(14)
C9 C10 C11 C15 -175.5(9)
C10 C11 C12 C13 1.6(13)
C15 C11 C12 C13 175.6(9)
C11 C12 C13 C14 1.2(13)
C11 C12 C13 C16 -176.1(9)
C12 C13 C14 C9 -4.0(14)
C16 C13 C14 C9 173.2(8)
C10 C9 C14 C13 3.7(13)
B1 C9 C14 C13 -166.8(8)
C10 C11 C15 F9 98.7(11)
C12 C11 C15 F9 -75.3(12)
C10 C11 C15 F7 -23.6(14)
C12 C11 C15 F7 162.5(9)
C10 C11 C15 F8 -142.3(9)
C12 C11 C15 F8 43.8(13)
C14 C13 C16 F11 -67.2(13)
C12 C13 C16 F11 110.1(11)
C14 C13 C16 F12 54.9(13)
C12 C13 C16 F12 -127.8(10)
C14 C13 C16 F10 171.9(9)
C12 C13 C16 F10 -10.8(14)
C22 C17 C18 C19 -1.0(12)
B1 C17 C18 C19 167.6(8)
C17 C18 C19 C20 0.7(13)
C17 C18 C19 C23 -176.3(8)
C18 C19 C20 C21 -0.9(12)
C23 C19 C20 C21 176.3(8)
C19 C20 C21 C22 1.5(12)
C19 C20 C21 C24 179.2(8)
C20 C21 C22 C17 -2.0(13)
C24 C21 C22 C17 -179.6(8)
C18 C17 C22 C21 1.7(12)
B1 C17 C22 C21 -167.3(8)
C20 C19 C23 F13 60.9(12)
C18 C19 C23 F13 -122.0(10)
C20 C19 C23 F14 -60.2(11)
C18 C19 C23 F14 116.9(10)
C20 C19 C23 F15 -177.1(8)
C18 C19 C23 F15 0.0(13)
C20 C21 C24 F17 -76.1(11)
C22 C21 C24 F17 101.6(9)
C20 C21 C24 F16 162.9(8)
C22 C21 C24 F16 -19.5(12)
C20 C21 C24 F18 42.7(11)
C22 C21 C24 F18 -139.6(8)
C30 C25 C26 C27 -0.5(12)
B1 C25 C26 C27 174.6(7)
C25 C26 C27 C28 2.1(13)
C25 C26 C27 C31 -178.3(8)
C26 C27 C28 C29 -1.9(12)
C31 C27 C28 C29 178.5(8)
C27 C28 C29 C30 0.4(12)
C27 C28 C29 C32 -178.2(8)
C26 C25 C30 C29 -1.1(12)
B1 C25 C30 C29 -176.2(8)
C28 C29 C30 C25 1.2(13)
C32 C29 C30 C25 179.7(8)
C26 C27 C31 F20 175.9(7)
C28 C27 C31 F20 -4.5(12)
C26 C27 C31 F19 -62.2(10)
C28 C27 C31 F19 117.5(9)
C26 C27 C31 F21 56.6(11)
C28 C27 C31 F21 -123.7(8)
C30 C29 C32 F22 151.5(8)
C28 C29 C32 F22 -29.9(13)
C30 C29 C32 F23 30.2(12)
C28 C29 C32 F23 -151.2(8)
C30 C29 C32 F24 -86.9(11)
C28 C29 C32 F24 91.6(10)
C38 C33 C34 C35 -2.7(13)
B2 C33 C34 C35 167.7(8)
C33 C34 C35 C36 1.9(14)
C33 C34 C35 C39 -178.2(8)
C34 C35 C36 C37 0.8(13)
C39 C35 C36 C37 -179.1(8)
C35 C36 C37 C38 -2.6(14)
C35 C36 C37 C40 179.4(8)
C36 C37 C38 C33 1.8(14)
C40 C37 C38 C33 179.7(8)
C34 C33 C38 C37 0.8(13)
B2 C33 C38 C37 -170.0(9)
C34 C35 C39 F26 52.3(13)
C36 C35 C39 F26 -127.8(10)
C34 C35 C39 F27 173.1(8)
C36 C35 C39 F27 -7.0(13)
C34 C35 C39 F25 -68.5(12)
C36 C35 C39 F25 111.4(10)
C38 C37 C40 F28 -143.4(10)
C36 C37 C40 F28 34.6(13)
C38 C37 C40 F30 -19.8(14)
C36 C37 C40 F30 158.2(9)
C38 C37 C40 F29 98.4(11)
C36 C37 C40 F29 -83.6(11)
C46 C41 C42 C43 -1.5(13)
B2 C41 C42 C43 -176.4(8)
C41 C42 C43 C44 -0.8(14)
C41 C42 C43 C47 -179.1(8)
C42 C43 C44 C45 1.2(13)
C47 C43 C44 C45 179.4(9)
C43 C44 C45 C46 0.8(14)
C43 C44 C45 C48 178.7(9)
C44 C45 C46 C41 -3.2(14)
C48 C45 C46 C41 178.8(9)
C42 C41 C46 C45 3.4(13)
B2 C41 C46 C45 178.2(8)
C44 C43 C47 F32 -103.6(10)
C42 C43 C47 F32 74.6(11)
C44 C43 C47 F33 18.7(13)
C42 C43 C47 F33 -163.1(8)
C44 C43 C47 F31 136.1(9)
C42 C43 C47 F31 -45.6(12)
C44 C45 C48 F36 -118.8(11)
C46 C45 C48 F36 59.3(14)
C44 C45 C48 F34 13.4(16)
C46 C45 C48 F34 -168.5(9)
C44 C45 C48 F35 124.0(10)
C46 C45 C48 F35 -57.9(12)
C54 C49 C50 C51 -0.3(12)
B2 C49 C50 C51 166.4(8)
C49 C50 C51 C52 -1.8(13)
C49 C50 C51 C55 -177.7(8)
C50 C51 C52 C53 1.0(13)
C55 C51 C52 C53 177.0(8)
C51 C52 C53 C54 1.8(13)
C51 C52 C53 C56 -179.1(9)
C50 C49 C54 C53 3.2(12)
B2 C49 C54 C53 -164.2(8)
C52 C53 C54 C49 -4.0(13)
C56 C53 C54 C49 176.8(9)
C50 C51 C55 F38 75.9(11)
C52 C51 C55 F38 -100.1(10)
C50 C51 C55 F37 -44.7(12)
C52 C51 C55 F37 139.3(9)
C50 C51 C55 F39 -164.7(8)
C52 C51 C55 F39 19.3(12)
C52 C53 C56 F42 -91.3(12)
C54 C53 C56 F42 87.8(11)
C52 C53 C56 F41 30.5(14)
C54 C53 C56 F41 -150.4(8)
C52 C53 C56 F40 146.2(9)
C54 C53 C56 F40 -34.7(13)
C62 C57 C58 C59 -0.7(12)
B2 C57 C58 C59 -171.2(8)
C57 C58 C59 C60 -0.9(13)
C57 C58 C59 C63 178.3(8)
C58 C59 C60 C61 0.9(13)
C63 C59 C60 C61 -178.2(8)
C59 C60 C61 C62 0.6(12)
C59 C60 C61 C64 179.6(8)
C58 C57 C62 C61 2.3(12)
B2 C57 C62 C61 172.9(7)
C60 C61 C62 C57 -2.3(12)
C64 C61 C62 C57 178.6(8)
C58 C59 C63 F45 13.8(13)
C60 C59 C63 F45 -167.1(8)
C58 C59 C63 F44 135.9(9)
C60 C59 C63 F44 -44.9(12)
C58 C59 C63 F43 -106.4(10)
C60 C59 C63 F43 72.7(11)
C60 C61 C64 F46A 86.0(14)
C62 C61 C64 F46A -94.9(13)
C60 C61 C64 F48A -154.6(11)
C62 C61 C64 F48A 24.4(16)
C60 C61 C64 F48B 23(3)
C62 C61 C64 F48B -158(3)
C60 C61 C64 F46B -104(3)
C62 C61 C64 F46B 75(3)
C60 C61 C64 F47A -35.6(14)
C62 C61 C64 F47A 143.5(10)
C60 C61 C64 F47B 140(3)
C62 C61 C64 F47B -41(3)
S1 C65 C66 O1 11.5(17)
O1 C67 C68 O2 48.7(10)
O2 C69 C70 S2 -53.9(9)
S2 C71 C72 O3 -56.2(9)
O3 C73 C74 O4 53.6(11)
O4 C75 C76 S1 -50.5(12)
N1 C77 C78 C79 -2.2(15)
C77 C78 C79 C80 0.9(15)
C78 C79 C80 C81 -0.2(16)
C79 C80 C81 N1 0.7(15)
C79 C80 C81 C82 179.4(9)
N1 C81 C82 N2 6.0(13)
C80 C81 C82 N2 -172.7(8)
N1 C81 C82 C83 -173.8(9)
C80 C81 C82 C83 7.5(15)
N2 C82 C83 C84 1.5(16)
C81 C82 C83 C84 -178.6(10)
C82 C83 C84 C85 1.7(16)
C83 C84 C85 C86 -4.0(16)
C84 C85 C86 N2 3.3(16)
C2 C1 B1 C9 89.8(10)
C6 C1 B1 C9 -78.8(9)
C2 C1 B1 C25 -31.3(12)
C6 C1 B1 C25 160.1(7)
C2 C1 B1 C17 -145.6(8)
C6 C1 B1 C17 45.8(11)
C10 C9 B1 C1 -84.1(9)
C14 C9 B1 C1 85.7(9)
C10 C9 B1 C25 36.7(11)
C14 C9 B1 C25 -153.4(8)
C10 C9 B1 C17 150.6(8)
C14 C9 B1 C17 -39.5(12)
C30 C25 B1 C1 -36.4(11)
C26 C25 B1 C1 148.8(8)
C30 C25 B1 C9 -151.2(8)
C26 C25 B1 C9 34.1(11)
C30 C25 B1 C17 86.7(9)
C26 C25 B1 C17 -88.1(9)
C18 C17 B1 C1 34.9(12)
C22 C17 B1 C1 -157.0(8)
C18 C17 B1 C9 152.8(8)
C22 C17 B1 C9 -39.1(11)
C18 C17 B1 C25 -86.2(10)
C22 C17 B1 C25 82.0(9)
C34 C33 B2 C57 35.6(12)
C38 C33 B2 C57 -154.6(8)
C34 C33 B2 C49 -86.4(10)
C38 C33 B2 C49 83.4(9)
C34 C33 B2 C41 150.8(8)
C38 C33 B2 C41 -39.3(11)
C62 C57 B2 C33 42.2(11)
C58 C57 B2 C33 -147.9(8)
C62 C57 B2 C49 155.4(8)
C58 C57 B2 C49 -34.7(11)
C62 C57 B2 C41 -77.6(9)
C58 C57 B2 C41 92.3(9)
C54 C49 B2 C33 76.9(9)
C50 C49 B2 C33 -89.3(9)
C54 C49 B2 C57 -42.9(11)
C50 C49 B2 C57 150.9(8)
C54 C49 B2 C41 -163.5(8)
C50 C49 B2 C41 30.3(12)
C42 C41 B2 C33 -39.3(12)
C46 C41 B2 C33 146.2(8)
C42 C41 B2 C57 80.9(10)
C46 C41 B2 C57 -93.7(9)
C42 C41 B2 C49 -152.6(8)
C46 C41 B2 C49 32.8(12)
C80 C81 N1 C77 -1.9(13)
C82 C81 N1 C77 179.3(8)
C80 C81 N1 Ca1 174.3(7)
C82 C81 N1 Ca1 -4.4(11)
C78 C77 N1 C81 2.7(14)
C78 C77 N1 Ca1 -173.4(7)
C85 C86 N2 C82 0.0(14)
C85 C86 N2 Ca1 -177.4(7)
C83 C82 N2 C86 -2.4(13)
C81 C82 N2 C86 177.8(8)
C83 C82 N2 Ca1 175.1(7)
C81 C82 N2 Ca1 -4.7(11)
C65 C66 O1 C67 167.4(10)
C65 C66 O1 Ca1 3.6(15)
C68 C67 O1 C66 176.4(8)
C68 C67 O1 Ca1 -17.7(9)
C67 C68 O2 C69 148.6(8)
C67 C68 O2 Ca1 -59.4(8)
C70 C69 O2 C68 -172.5(7)
C70 C69 O2 Ca1 40.5(10)
C71 C72 O3 C73 -159.5(8)
C71 C72 O3 Ca1 52.8(10)
C74 C73 O3 C72 -175.7(8)
C74 C73 O3 Ca1 -26.3(10)
C76 C75 O4 C74 -167.3(8)
C76 C75 O4 Ca1 54.1(11)
C73 C74 O4 C75 159.3(9)
C73 C74 O4 Ca1 -57.3(9)
C66 C65 S1 C76 86.6(12)
C66 C65 S1 Ca1 -16.6(12)
C75 C76 S1 C65 -78.5(10)
C75 C76 S1 Ca1 25.6(9)
C72 C71 S2 C70 135.2(7)
C72 C71 S2 Ca1 34.7(7)
C69 C70 S2 C71 -63.6(8)
C69 C70 S2 Ca1 40.2(7)
